data_7218294
loop_
_publ_author_name
'Moriya, Makoto'
'Nomura, Kuniyoshi'
'Sakamoto, Wataru'
'Yogo, Toshinobu'

_publ_section_title
;
 Precisely controlled supramolecular ionic conduction paths and their
 structure--conductivity relationships for lithium ion transport
;
_journal_issue 45
_journal_name_full CrystEngComm
_journal_page_first 10512
_journal_paper_doi 10.1039/C4CE01417K
_journal_volume 16
_journal_year 2014
_chemical_formula_sum 'C18 H36 F12 Li2 N6 O8 S4'
_chemical_formula_weight 834.64
_chemical_name_systematic
; 
 ? 
;
_space_group_IT_number 2
_symmetry_cell_setting triclinic
_symmetry_space_group_name_Hall '-P 1'
_symmetry_space_group_name_H-M 'P -1'
_atom_sites_solution_hydrogens geom
_atom_sites_solution_primary direct
_atom_sites_solution_secondary difmap
_audit_creation_method SHELXL-97
_cell_angle_alpha 83.969(3)
_cell_angle_beta 78.625(2)
_cell_angle_gamma 79.928(3)
_cell_formula_units_Z 1
_cell_length_a 8.4167(11)
_cell_length_b 10.2057(14)
_cell_length_c 11.0501(15)
_cell_measurement_reflns_used 3505
_cell_measurement_temperature 153(2)
_cell_measurement_theta_max 28.28
_cell_measurement_theta_min 2.67
_cell_volume 913.7(2)
_computing_cell_refinement 'Bruker SMART'
_computing_data_collection 'Bruker SMART'
_computing_data_reduction 'Bruker SAINT'
_computing_molecular_graphics 'Bruker SHELXTL'
_computing_publication_material 'Bruker SHELXTL'
_computing_structure_refinement 'SHELXL-97 (Sheldrick, 1997)'
_computing_structure_solution 'SHELXS-97 (Sheldrick, 1990)'
_diffrn_ambient_temperature 153(2)
_diffrn_detector_area_resol_mean 8.366[pixels/mm]
_diffrn_measured_fraction_theta_full 0.985
_diffrn_measured_fraction_theta_max 0.985
_diffrn_measurement_device_type 'CCD area detector'
_diffrn_measurement_method 'phi and omega scans'
_diffrn_radiation_monochromator graphite
_diffrn_radiation_source 'fine-focus sealed tube'
_diffrn_radiation_type MoK\a
_diffrn_radiation_wavelength 0.71073
_diffrn_reflns_av_R_equivalents 0.0181
_diffrn_reflns_av_sigmaI/netI 0.0304
_diffrn_reflns_limit_h_max 11
_diffrn_reflns_limit_h_min -10
_diffrn_reflns_limit_k_max 13
_diffrn_reflns_limit_k_min -13
_diffrn_reflns_limit_l_max 13
_diffrn_reflns_limit_l_min -14
_diffrn_reflns_number 6890
_diffrn_reflns_theta_full 28.34
_diffrn_reflns_theta_max 28.34
_diffrn_reflns_theta_min 1.88
_exptl_absorpt_coefficient_mu 0.367
_exptl_absorpt_correction_T_max 1
_exptl_absorpt_correction_T_min 0.775064
_exptl_absorpt_correction_type empirical
_exptl_crystal_colour colourless
_exptl_crystal_density_diffrn 1.517
_exptl_crystal_density_method 'not measured'
_exptl_crystal_description prism
_exptl_crystal_F_000 428
_exptl_crystal_recrystallization_method 'Re-crystallisation from solvent: '
_exptl_crystal_size_max 0.3
_exptl_crystal_size_mid 0.2
_exptl_crystal_size_min 0.2
_refine_diff_density_max 0.602
_refine_diff_density_min -0.243
_refine_diff_density_rms 0.062
_refine_ls_extinction_method none
_refine_ls_goodness_of_fit_ref 1.048
_refine_ls_hydrogen_treatment constr
_refine_ls_matrix_type full
_refine_ls_number_parameters 230
_refine_ls_number_reflns 4489
_refine_ls_number_restraints 0
_refine_ls_restrained_S_all 1.048
_refine_ls_R_factor_all 0.0447
_refine_ls_R_factor_gt 0.0401
_refine_ls_shift/su_max 0.001
_refine_ls_shift/su_mean 0.000
_refine_ls_structure_factor_coef Fsqd
_refine_ls_weighting_details 'calc w=1/[\s^2^(Fo^2^)+(0.0606P)^2^+0.2901P] where P=(Fo^2^+2Fc^2^)/3'
_refine_ls_weighting_scheme calc
_refine_ls_wR_factor_gt 0.1046
_refine_ls_wR_factor_ref 0.1084
_reflns_number_gt 4030
_reflns_number_total 4489
_reflns_threshold_expression >2sigma(I)
_cod_data_source_file c4ce01417k2.cif
_cod_data_source_block Li(TFSA)(TMPDA)
_cod_depositor_comments
;
The following automatic conversions were performed:

'_symmetry_cell_setting' value 'Triclinic' changed to 'triclinic'
according to
/usr/data/users/saulius/crontab/automatic-downloads/rss-feeds/RSC/lib/dictionaries/cif_core.dic
dictionary named 'cif_core.dic' version 2.4.2 from 2011-04-26.

Automatic conversion script
Id: cif_fix_values 2827 2014-09-09 07:05:25Z andrius 

 Adding full bibliography for 7218294--7218297.cif.
;
_cod_original_sg_symbol_H-M P-1
_cod_database_code 7218294

loop_
_symmetry_equiv_pos_as_xyz
'x, y, z'
'-x, -y, -z'

loop_
_atom_site_label
_atom_site_type_symbol
_atom_site_fract_x
_atom_site_fract_y
_atom_site_fract_z
_atom_site_U_iso_or_equiv
_atom_site_adp_type
_atom_site_occupancy
_atom_site_symmetry_multiplicity
_atom_site_calc_flag
_atom_site_refinement_flags
S1 S 1.10649(5) 0.62844(4) -0.25892(3) 0.02318(11) Uani 1 1 d .
S2 S 0.90779(5) 0.75197(4) -0.05770(3) 0.02442(11) Uani 1 1 d .
O1 O 1.12429(16) 0.49891(12) -0.30456(11) 0.0336(3) Uani 1 1 d .
O2 O 1.06929(16) 0.74170(12) -0.34133(10) 0.0322(3) Uani 1 1 d .
O3 O 0.97625(17) 0.87103(12) -0.09401(12) 0.0384(3) Uani 1 1 d .
O4 O 0.86859(16) 0.71320(12) 0.07171(10) 0.0336(3) Uani 1 1 d .
F1 F 1.36177(15) 0.53784(13) -0.15473(13) 0.0528(3) Uani 1 1 d .
F2 F 1.41699(15) 0.62331(16) -0.34126(12) 0.0602(4) Uani 1 1 d .
F3 F 1.32129(14) 0.74971(12) -0.19114(12) 0.0480(3) Uani 1 1 d .
F4 F 0.62930(15) 0.67983(14) -0.07235(14) 0.0560(3) Uani 1 1 d .
F5 F 0.61385(16) 0.88553(14) -0.04412(13) 0.0622(4) Uani 1 1 d .
F6 F 0.71753(16) 0.81529(17) -0.22220(11) 0.0652(4) Uani 1 1 d .
N1 N 0.99807(16) 0.62431(12) -0.12592(12) 0.0241(3) Uani 1 1 d .
N2 N 1.14953(16) 0.70358(13) 0.24581(12) 0.0262(3) Uani 1 1 d .
N3 N 0.77291(17) 0.81710(14) 0.34908(12) 0.0281(3) Uani 1 1 d .
C1 C 1.3143(2) 0.63554(19) -0.23431(17) 0.0345(4) Uani 1 1 d .
C2 C 0.7048(2) 0.78413(19) -0.10254(16) 0.0361(4) Uani 1 1 d .
C3 C 1.2053(2) 0.62021(18) 0.35076(17) 0.0372(4) Uani 1 1 d .
H3A H 1.2067 0.5280 0.3395 0.056 Uiso 1 1 calc R
H3B H 1.1319 0.6442 0.4261 0.056 Uiso 1 1 calc R
H3C H 1.3139 0.6340 0.3553 0.056 Uiso 1 1 calc R
C4 C 1.2606(2) 0.6627(2) 0.13159(18) 0.0413(4) Uani 1 1 d .
H4A H 1.3708 0.6711 0.1369 0.062 Uiso 1 1 calc R
H4B H 1.2282 0.7187 0.0624 0.062 Uiso 1 1 calc R
H4C H 1.2556 0.5715 0.1206 0.062 Uiso 1 1 calc R
C5 C 1.1537(2) 0.84588(16) 0.25664(16) 0.0310(3) Uani 1 1 d .
H5A H 1.1365 0.8950 0.1790 0.037 Uiso 1 1 calc R
H5B H 1.2624 0.8546 0.2686 0.037 Uiso 1 1 calc R
C6 C 1.0280(2) 0.91056(17) 0.36098(17) 0.0328(4) Uani 1 1 d .
H6A H 1.0330 0.8534 0.4365 0.039 Uiso 1 1 calc R
H6B H 1.0588 0.9947 0.3736 0.039 Uiso 1 1 calc R
C7 C 0.8517(2) 0.93681(16) 0.34001(16) 0.0325(4) Uani 1 1 d .
H7A H 0.7871 0.9969 0.4002 0.039 Uiso 1 1 calc R
H7B H 0.8495 0.9820 0.2585 0.039 Uiso 1 1 calc R
C8 C 0.7407(3) 0.7611(2) 0.47752(17) 0.0415(4) Uani 1 1 d .
H8A H 0.6690 0.8263 0.5279 0.062 Uiso 1 1 calc R
H8B H 0.8423 0.7369 0.5074 0.062 Uiso 1 1 calc R
H8C H 0.6896 0.6833 0.4814 0.062 Uiso 1 1 calc R
C9 C 0.6159(2) 0.8536(2) 0.3060(2) 0.0477(5) Uani 1 1 d .
H9A H 0.5648 0.7756 0.3110 0.072 Uiso 1 1 calc R
H9B H 0.6347 0.8903 0.2218 0.072 Uiso 1 1 calc R
H9C H 0.5453 0.9187 0.3571 0.072 Uiso 1 1 calc R
Li1 Li 0.9183(3) 0.6780(3) 0.2365(2) 0.0268(5) Uani 1 1 d .

loop_
_atom_site_aniso_label
_atom_site_aniso_U_11
_atom_site_aniso_U_22
_atom_site_aniso_U_33
_atom_site_aniso_U_23
_atom_site_aniso_U_13
_atom_site_aniso_U_12
S1 0.0275(2) 0.02100(18) 0.01979(18) 0.00005(13) -0.00274(13) -0.00317(14)
S2 0.0281(2) 0.02385(19) 0.01987(18) -0.00128(13) -0.00469(14) -0.00011(14)
O1 0.0462(7) 0.0261(6) 0.0268(6) -0.0058(5) 0.0008(5) -0.0077(5)
O2 0.0442(7) 0.0282(6) 0.0219(5) 0.0046(4) -0.0067(5) -0.0030(5)
O3 0.0478(8) 0.0270(6) 0.0390(7) -0.0043(5) -0.0025(6) -0.0075(5)
O4 0.0391(7) 0.0388(7) 0.0199(5) -0.0018(5) -0.0045(5) 0.0010(5)
F1 0.0355(6) 0.0542(7) 0.0646(8) 0.0104(6) -0.0186(6) 0.0065(5)
F2 0.0365(6) 0.0841(10) 0.0523(8) -0.0099(7) 0.0158(5) -0.0129(6)
F3 0.0383(6) 0.0476(7) 0.0639(8) -0.0093(6) -0.0143(5) -0.0141(5)
F4 0.0309(6) 0.0623(8) 0.0765(9) -0.0062(7) -0.0126(6) -0.0085(6)
F5 0.0488(8) 0.0623(8) 0.0654(9) -0.0198(7) -0.0121(6) 0.0293(7)
F6 0.0452(7) 0.1120(12) 0.0309(6) 0.0064(7) -0.0161(5) 0.0115(7)
N1 0.0258(6) 0.0213(6) 0.0222(6) 0.0005(5) -0.0009(5) -0.0010(5)
N2 0.0263(6) 0.0251(6) 0.0251(6) -0.0015(5) -0.0035(5) 0.0002(5)
N3 0.0261(7) 0.0319(7) 0.0248(6) -0.0047(5) -0.0020(5) -0.0018(5)
C1 0.0263(8) 0.0380(9) 0.0361(9) -0.0013(7) -0.0009(7) -0.0030(7)
C2 0.0298(8) 0.0447(10) 0.0296(8) -0.0038(7) -0.0065(7) 0.0075(7)
C3 0.0386(9) 0.0335(9) 0.0379(9) 0.0046(7) -0.0133(7) 0.0017(7)
C4 0.0351(9) 0.0446(10) 0.0377(10) -0.0090(8) 0.0037(7) 0.0026(8)
C5 0.0288(8) 0.0269(8) 0.0372(9) 0.0008(6) -0.0058(7) -0.0063(6)
C6 0.0375(9) 0.0248(7) 0.0382(9) -0.0073(6) -0.0087(7) -0.0058(7)
C7 0.0339(9) 0.0250(8) 0.0344(9) -0.0032(6) -0.0016(7) 0.0023(6)
C8 0.0441(10) 0.0472(11) 0.0290(9) -0.0011(8) 0.0050(7) -0.0098(8)
C9 0.0280(9) 0.0637(13) 0.0497(12) -0.0142(10) -0.0078(8) 0.0041(9)
Li1 0.0303(13) 0.0265(13) 0.0233(12) -0.0042(10) -0.0037(10) -0.0035(10)

loop_
_atom_type_symbol
_atom_type_description
_atom_type_scat_dispersion_real
_atom_type_scat_dispersion_imag
_atom_type_scat_source
C C 0.0033 0.0016 'International Tables Vol C Tables 4.2.6.8 and 6.1.1.4'
H H 0.0000 0.0000 'International Tables Vol C Tables 4.2.6.8 and 6.1.1.4'
Li Li -0.0003 0.0001 'International Tables Vol C Tables 4.2.6.8 and 6.1.1.4'
N N 0.0061 0.0033 'International Tables Vol C Tables 4.2.6.8 and 6.1.1.4'
O O 0.0106 0.0060 'International Tables Vol C Tables 4.2.6.8 and 6.1.1.4'
F F 0.0171 0.0103 'International Tables Vol C Tables 4.2.6.8 and 6.1.1.4'
S S 0.1246 0.1234 'International Tables Vol C Tables 4.2.6.8 and 6.1.1.4'

loop_
_geom_angle_atom_site_label_1
_geom_angle_atom_site_label_2
_geom_angle_atom_site_label_3
_geom_angle
_geom_angle_site_symmetry_1
_geom_angle_site_symmetry_3
O2 S1 O1 117.45(7) . .
O2 S1 N1 117.36(7) . .
O1 S1 N1 107.54(7) . .
O2 S1 C1 104.76(8) . .
O1 S1 C1 102.72(8) . .
N1 S1 C1 105.19(8) . .
O3 S2 O4 118.36(8) . .
O3 S2 N1 116.54(8) . .
O4 S2 N1 107.87(7) . .
O3 S2 C2 105.89(9) . .
O4 S2 C2 102.18(8) . .
N1 S2 C2 103.96(8) . .
S1 O1 Li1 136.78(11) . 2_765
S2 O4 Li1 153.22(12) . .
S1 N1 S2 124.11(8) . .
C4 N2 C3 108.52(14) . .
C4 N2 C5 108.12(14) . .
C3 N2 C5 111.11(13) . .
C4 N2 Li1 109.15(13) . .
C3 N2 Li1 109.99(13) . .
C5 N2 Li1 109.89(12) . .
C8 N3 C9 108.31(15) . .
C8 N3 C7 110.76(14) . .
C9 N3 C7 109.30(15) . .
C8 N3 Li1 110.79(13) . .
C9 N3 Li1 107.67(13) . .
C7 N3 Li1 109.92(13) . .
F3 C1 F1 108.14(16) . .
F3 C1 F2 108.95(16) . .
F1 C1 F2 108.69(16) . .
F3 C1 S1 111.27(12) . .
F1 C1 S1 111.00(13) . .
F2 C1 S1 108.73(13) . .
F4 C2 F6 109.32(17) . .
F4 C2 F5 108.15(16) . .
F6 C2 F5 108.09(15) . .
F4 C2 S2 111.09(12) . .
F6 C2 S2 110.85(13) . .
F5 C2 S2 109.25(13) . .
N2 C5 C6 115.34(14) . .
C7 C6 C5 115.20(14) . .
N3 C7 C6 115.17(13) . .
O4 Li1 O1 110.51(14) . 2_765
O4 Li1 N2 113.40(14) . .
O1 Li1 N2 111.37(14) 2_765 .
O4 Li1 N3 109.29(14) . .
O1 Li1 N3 108.73(14) 2_765 .
N2 Li1 N3 103.21(13) . .

loop_
_geom_bond_atom_site_label_1
_geom_bond_atom_site_label_2
_geom_bond_distance
_geom_bond_site_symmetry_2
S1 O2 1.4242(12) .
S1 O1 1.4371(12) .
S1 N1 1.5702(13) .
S1 C1 1.8368(19) .
S2 O3 1.4215(13) .
S2 O4 1.4321(12) .
S2 N1 1.5740(13) .
S2 C2 1.8377(18) .
O1 Li1 1.946(3) 2_765
O4 Li1 1.932(3) .
F1 C1 1.320(2) .
F2 C1 1.323(2) .
F3 C1 1.319(2) .
F4 C2 1.314(2) .
F5 C2 1.320(2) .
F6 C2 1.315(2) .
N2 C4 1.466(2) .
N2 C3 1.469(2) .
N2 C5 1.477(2) .
N2 Li1 2.031(3) .
N3 C8 1.465(2) .
N3 C9 1.467(2) .
N3 C7 1.475(2) .
N3 Li1 2.055(3) .
C5 C6 1.523(2) .
C7 C6 1.520(2) .
Li1 O1 1.946(3) 2_765
